data_7217749
loop_
_publ_author_name
'Hemamalini, Arasappan'
'Mohan das, Thangamuthu'

_publ_section_title
;
 Exploration, synthesis and studies of gel forming simple sugar-chalcone
 derivatives
;
_journal_name_full 'RSC Advances'
_journal_paper_doi 10.1039/C4RA06544A
_journal_year 2014
_chemical_absolute_configuration unk
_chemical_formula_sum 'C24 H29 N O13'
_chemical_formula_weight 539.48
_chemical_name_systematic
;
?
;
_space_group_IT_number 4
_symmetry_cell_setting monoclinic
_symmetry_space_group_name_Hall 'P 2yb'
_symmetry_space_group_name_H-M 'P 1 21 1'
_atom_sites_solution_hydrogens geom
_atom_sites_solution_primary direct
_atom_sites_solution_secondary difmap
_audit_creation_method SHELXL-97
_cell_angle_alpha 90.000(5)
_cell_angle_beta 95.631(5)
_cell_angle_gamma 90.000(5)
_cell_formula_units_Z 2
_cell_length_a 9.523(5)
_cell_length_b 5.419(5)
_cell_length_c 26.034(5)
_cell_measurement_reflns_used 4783
_cell_measurement_temperature 293(2)
_cell_measurement_theta_max 22.0
_cell_measurement_theta_min 3.0
_cell_volume 1337.0(14)
_computing_cell_refinement 'APEX2/SAINT (Bruker, 2004)'
_computing_data_collection 'APEX2 (Bruker, 2004)'
_computing_data_reduction 'SAINT/XPREP (Bruker, 2004)'
_computing_molecular_graphics 'ORTEP3 (Farrugia, 1997) and Mercury (Bruno et al., 2002)'
_computing_publication_material 'SHELXL-97 (Sheldrick, 2008)'
_computing_structure_refinement 'SHELXL-97 (Sheldrick, 2008)'
_computing_structure_solution 'SIR92 (Altornare et al., 1993)'
_diffrn_ambient_temperature 293(2)
_diffrn_measured_fraction_theta_full 0.998
_diffrn_measured_fraction_theta_max 0.998
_diffrn_measurement_device_type 'Bruker axs kappa apex2 CCD Diffractometer'
_diffrn_measurement_method '\w and \f scan'
_diffrn_radiation_monochromator graphite
_diffrn_radiation_source 'fine-focus sealed tube'
_diffrn_radiation_type MoK\a
_diffrn_radiation_wavelength 0.71073
_diffrn_reflns_av_R_equivalents 0.0251
_diffrn_reflns_av_sigmaI/netI 0.0310
_diffrn_reflns_limit_h_max 11
_diffrn_reflns_limit_h_min -11
_diffrn_reflns_limit_k_max 6
_diffrn_reflns_limit_k_min -6
_diffrn_reflns_limit_l_max 20
_diffrn_reflns_limit_l_min -30
_diffrn_reflns_number 13403
_diffrn_reflns_theta_full 25.00
_diffrn_reflns_theta_max 25.00
_diffrn_reflns_theta_min 2.15
_diffrn_standards_decay_% 0
_exptl_absorpt_coefficient_mu 0.110
_exptl_absorpt_correction_T_max 0.983
_exptl_absorpt_correction_T_min 0.941
_exptl_absorpt_correction_type multi-scan
_exptl_absorpt_process_details 'SADABS (Bruker, 1999)'
_exptl_crystal_colour colourless
_exptl_crystal_density_diffrn 1.340
_exptl_crystal_density_method 'not measured'
_exptl_crystal_description block
_exptl_crystal_F_000 568
_exptl_crystal_size_max 0.30
_exptl_crystal_size_mid 0.20
_exptl_crystal_size_min 0.20
_refine_diff_density_max 0.171
_refine_diff_density_min -0.123
_refine_diff_density_rms 0.028
_refine_ls_abs_structure_details 'Flack H D (1983), Acta Cryst. A39, 876-881'
_refine_ls_abs_structure_Flack 1.0(10)
_refine_ls_extinction_coef 0.011(2)
_refine_ls_extinction_expression Fc^*^=kFc[1+0.001xFc^2^\l^3^/sin(2\q)]^-1/4^
_refine_ls_extinction_method SHELXL
_refine_ls_goodness_of_fit_ref 1.028
_refine_ls_hydrogen_treatment constr
_refine_ls_matrix_type full
_refine_ls_number_parameters 347
_refine_ls_number_reflns 4630
_refine_ls_number_restraints 1
_refine_ls_restrained_S_all 1.028
_refine_ls_R_factor_all 0.0566
_refine_ls_R_factor_gt 0.0396
_refine_ls_shift/su_max 0.001
_refine_ls_shift/su_mean 0.000
_refine_ls_structure_factor_coef Fsqd
_refine_ls_weighting_details 'calc w=1/[\s^2^(Fo^2^)+(0.0562P)^2^+0.0983P] where P=(Fo^2^+2Fc^2^)/3'
_refine_ls_weighting_scheme calc
_refine_ls_wR_factor_gt 0.0963
_refine_ls_wR_factor_ref 0.1053
_reflns_number_gt 3596
_reflns_number_total 4630
_reflns_threshold_expression >2sigma(I)
_cod_data_source_file c4ra06544a2.cif
_cod_data_source_block shelxl
_cod_original_sg_symbol_H-M P21
_cod_database_code 7217749

loop_
_symmetry_equiv_pos_as_xyz
'x, y, z'
'-x, y+1/2, -z'

loop_
_atom_site_label
_atom_site_type_symbol
_atom_site_fract_x
_atom_site_fract_y
_atom_site_fract_z
_atom_site_U_iso_or_equiv
_atom_site_adp_type
_atom_site_occupancy
_atom_site_symmetry_multiplicity
_atom_site_calc_flag
_atom_site_refinement_flags
C1 C 0.3355(2) 0.1675(5) 0.69715(8) 0.0505(6) Uani 1 1 d .
H1 H 0.3012 0.3335 0.6877 0.061 Uiso 1 1 calc R
C2 C 0.3923(2) 0.0460(4) 0.65147(8) 0.0458(5) Uani 1 1 d .
H2 H 0.4133 -0.1275 0.6596 0.055 Uiso 1 1 calc R
C3 C 0.5233(2) 0.1704(4) 0.63575(8) 0.0460(5) Uani 1 1 d .
H3 H 0.4984 0.3281 0.6188 0.055 Uiso 1 1 calc R
C4 C 0.6302(2) 0.2118(4) 0.68178(9) 0.0520(6) Uani 1 1 d .
H4 H 0.6739 0.0551 0.6934 0.062 Uiso 1 1 calc R
C5 C 0.5592(2) 0.3333(5) 0.72570(9) 0.0568(6) Uani 1 1 d .
H5 H 0.5234 0.4965 0.7148 0.068 Uiso 1 1 calc R
C6 C 0.2333(2) -0.1500(5) 0.58751(9) 0.0498(6) Uani 1 1 d .
C7 C 0.1225(3) -0.0974(6) 0.54451(10) 0.0705(8) Uani 1 1 d .
H7A H 0.1649 -0.0216 0.5165 0.106 Uiso 1 1 calc R
H7B H 0.0534 0.0122 0.5564 0.106 Uiso 1 1 calc R
H7C H 0.0777 -0.2488 0.5329 0.106 Uiso 1 1 calc R
C8 C 0.6314(2) 0.0930(5) 0.55764(9) 0.0542(6) Uani 1 1 d .
C9 C 0.6838(3) -0.1073(6) 0.52630(11) 0.0727(7) Uani 1 1 d .
H9A H 0.6684 -0.0645 0.4904 0.109 Uiso 1 1 calc R
H9B H 0.6342 -0.2571 0.5323 0.109 Uiso 1 1 calc R
H9C H 0.7829 -0.1307 0.5357 0.109 Uiso 1 1 calc R
C10 C 0.8585(3) 0.2950(5) 0.65443(12) 0.0672(7) Uani 1 1 d .
C11 C 0.9520(3) 0.4928(7) 0.64142(15) 0.0948(10) Uani 1 1 d .
H11A H 1.0326 0.4237 0.6272 0.142 Uiso 1 1 calc R
H11B H 0.9826 0.5850 0.6720 0.142 Uiso 1 1 calc R
H11C H 0.9026 0.6003 0.6165 0.142 Uiso 1 1 calc R
C12 C 0.6582(3) 0.3575(6) 0.77379(10) 0.0710(8) Uani 1 1 d .
H12A H 0.6686 0.2003 0.7916 0.085 Uiso 1 1 calc R
H12B H 0.7504 0.4115 0.7654 0.085 Uiso 1 1 calc R
C13 C 0.6503(3) 0.5538(6) 0.85451(10) 0.0653(7) Uani 1 1 d .
C14 C 0.5824(4) 0.7488(6) 0.88282(12) 0.0880(10) Uani 1 1 d .
H14A H 0.6104 0.7325 0.9191 0.132 Uiso 1 1 calc R
H14B H 0.4818 0.7333 0.8766 0.132 Uiso 1 1 calc R
H14C H 0.6108 0.9076 0.8712 0.132 Uiso 1 1 calc R
C15 C 0.2188(3) 0.0185(5) 0.71726(9) 0.0611(6) Uani 1 1 d .
H15A H 0.2546 -0.1438 0.7273 0.073 Uiso 1 1 calc R
H15B H 0.1432 -0.0027 0.6898 0.073 Uiso 1 1 calc R
C16 C 0.1602(3) 0.1398(5) 0.76325(10) 0.0624(7) Uani 1 1 d .
C17 C 0.1520(3) -0.0181(5) 0.80924(9) 0.0609(7) Uani 1 1 d .
H17A H 0.2472 -0.0615 0.8229 0.073 Uiso 1 1 calc R
H17B H 0.1038 -0.1699 0.7984 0.073 Uiso 1 1 calc R
C18 C 0.0773(2) 0.0954(5) 0.85235(9) 0.0580(6) Uani 1 1 d .
H18 H 0.1018 0.2705 0.8561 0.070 Uiso 1 1 calc R
C19 C 0.1194(2) -0.0395(5) 0.90234(9) 0.0546(6) Uani 1 1 d .
C20 C 0.0348(3) -0.2329(6) 0.91556(11) 0.0705(8) Uani 1 1 d .
H20 H -0.0463 -0.2689 0.8940 0.085 Uiso 1 1 calc R
C21 C 0.0649(5) -0.3729(7) 0.95884(17) 0.1059(12) Uani 1 1 d .
H21 H 0.0055 -0.5024 0.9658 0.127 Uiso 1 1 calc R
C22 C 0.1786(6) -0.3249(10) 0.99111(16) 0.1173(15) Uani 1 1 d .
H22 H 0.1981 -0.4210 1.0206 0.141 Uiso 1 1 calc R
C23 C 0.2661(4) -0.1381(10) 0.98149(13) 0.0992(12) Uani 1 1 d .
H23 H 0.3450 -0.1035 1.0043 0.119 Uiso 1 1 calc R
C24 C 0.2359(3) 0.0037(6) 0.93635(10) 0.0673(7) Uani 1 1 d .
N1 N 0.3362(3) 0.1942(7) 0.92739(16) 0.0986(9) Uani 1 1 d .
O1 O 0.44609(16) 0.1821(3) 0.73803(6) 0.0579(4) Uani 1 1 d .
O2 O 0.28587(15) 0.0598(3) 0.60833(6) 0.0498(4) Uani 1 1 d .
O3 O 0.2702(2) -0.3493(3) 0.60188(8) 0.0782(6) Uani 1 1 d .
O4 O 0.57936(16) 0.0035(3) 0.59959(6) 0.0506(4) Uani 1 1 d .
O5 O 0.6363(3) 0.3059(4) 0.54805(9) 0.0959(7) Uani 1 1 d .
O6 O 0.8841(2) 0.0806(4) 0.65324(12) 0.1041(8) Uani 1 1 d .
O7 O 0.73546(17) 0.3821(3) 0.66823(7) 0.0603(4) Uani 1 1 d .
O8 O 0.59743(19) 0.5378(4) 0.80573(7) 0.0761(5) Uani 1 1 d .
O9 O 0.7418(2) 0.4211(5) 0.87291(8) 0.0887(7) Uani 1 1 d .
O10 O 0.1248(3) 0.3546(4) 0.76101(8) 0.0999(7) Uani 1 1 d .
O11 O -0.06856(18) 0.0698(5) 0.83737(7) 0.0879(7) Uani 1 1 d .
H11 H -0.1121 0.1765 0.8515 0.132 Uiso 1 1 calc R
O12 O 0.3384(3) 0.2754(7) 0.88523(15) 0.1354(12) Uani 1 1 d .
O13 O 0.4146(3) 0.2681(7) 0.96397(16) 0.1751(16) Uani 1 1 d .

loop_
_atom_site_aniso_label
_atom_site_aniso_U_11
_atom_site_aniso_U_22
_atom_site_aniso_U_33
_atom_site_aniso_U_23
_atom_site_aniso_U_13
_atom_site_aniso_U_12
C1 0.0538(13) 0.0513(13) 0.0452(12) 0.0005(11) -0.0017(11) 0.0069(12)
C2 0.0501(12) 0.0426(12) 0.0437(11) 0.0022(11) -0.0016(10) 0.0041(11)
C3 0.0526(12) 0.0384(12) 0.0465(12) 0.0011(11) 0.0028(10) 0.0063(11)
C4 0.0491(12) 0.0449(13) 0.0603(14) -0.0010(12) -0.0026(11) 0.0028(11)
C5 0.0568(14) 0.0555(14) 0.0555(14) -0.0038(12) -0.0081(12) 0.0062(13)
C6 0.0517(13) 0.0509(16) 0.0484(13) -0.0033(12) 0.0133(11) -0.0082(12)
C7 0.0645(15) 0.090(2) 0.0554(15) -0.0064(15) -0.0025(12) -0.0144(15)
C8 0.0602(14) 0.0502(16) 0.0534(14) 0.0045(11) 0.0120(11) -0.0057(12)
C9 0.0854(18) 0.0664(18) 0.0692(17) -0.0046(14) 0.0216(14) -0.0041(15)
C10 0.0535(15) 0.0517(18) 0.095(2) -0.0018(14) 0.0013(14) -0.0010(13)
C11 0.0692(19) 0.079(2) 0.136(3) 0.013(2) 0.0106(18) -0.0115(17)
C12 0.0648(15) 0.0828(19) 0.0616(16) -0.0205(16) -0.0132(13) 0.0147(16)
C13 0.0533(14) 0.0747(18) 0.0651(16) -0.0158(15) -0.0076(13) -0.0056(15)
C14 0.099(2) 0.084(2) 0.080(2) -0.0309(18) 0.0039(17) 0.0003(18)
C15 0.0669(15) 0.0597(16) 0.0583(14) -0.0030(13) 0.0141(12) 0.0023(13)
C16 0.0683(15) 0.0602(18) 0.0599(15) -0.0054(13) 0.0127(12) 0.0099(14)
C17 0.0657(15) 0.0640(17) 0.0535(14) -0.0025(13) 0.0080(12) 0.0150(13)
C18 0.0550(13) 0.0666(17) 0.0527(14) -0.0036(12) 0.0066(11) 0.0118(12)
C19 0.0461(13) 0.0660(16) 0.0521(14) -0.0114(12) 0.0064(11) 0.0066(12)
C20 0.0708(17) 0.074(2) 0.0684(17) -0.0030(15) 0.0172(14) 0.0027(14)
C21 0.132(3) 0.089(3) 0.106(3) 0.020(2) 0.058(3) 0.012(2)
C22 0.153(4) 0.120(4) 0.081(3) 0.017(3) 0.025(3) 0.049(4)
C23 0.087(2) 0.135(3) 0.069(2) -0.022(2) -0.0228(18) 0.048(3)
C24 0.0509(14) 0.0838(19) 0.0652(16) -0.0208(16) -0.0042(12) 0.0152(14)
N1 0.0557(15) 0.104(2) 0.132(3) -0.043(2) -0.0102(19) 0.0033(17)
O1 0.0617(9) 0.0663(11) 0.0443(8) -0.0008(8) -0.0026(7) 0.0050(9)
O2 0.0538(9) 0.0437(9) 0.0499(9) 0.0028(7) -0.0049(7) 0.0005(8)
O3 0.0989(14) 0.0434(12) 0.0891(14) -0.0011(10) -0.0071(11) -0.0089(11)
O4 0.0630(9) 0.0388(8) 0.0513(9) 0.0004(7) 0.0118(7) 0.0027(7)
O5 0.152(2) 0.0489(12) 0.0954(15) 0.0151(11) 0.0551(14) 0.0003(13)
O6 0.0613(12) 0.0605(15) 0.192(3) -0.0028(14) 0.0206(13) 0.0064(11)
O7 0.0538(9) 0.0435(9) 0.0818(11) -0.0013(8) -0.0018(8) -0.0013(8)
O8 0.0747(11) 0.0817(13) 0.0675(11) -0.0242(11) -0.0158(9) 0.0180(11)
O9 0.0755(12) 0.1167(19) 0.0696(12) -0.0190(12) -0.0152(10) 0.0198(13)
O10 0.156(2) 0.0683(14) 0.0805(14) 0.0063(12) 0.0379(13) 0.0368(15)
O11 0.0580(10) 0.1320(19) 0.0712(11) -0.0160(12) -0.0060(9) 0.0251(12)
O12 0.112(2) 0.151(3) 0.147(3) -0.016(2) 0.030(2) -0.0667(19)
O13 0.112(2) 0.164(3) 0.228(4) -0.038(3) -0.086(2) -0.025(2)

loop_
_atom_type_symbol
_atom_type_description
_atom_type_scat_dispersion_real
_atom_type_scat_dispersion_imag
_atom_type_scat_source
C C 0.0033 0.0016 'International Tables Vol C Tables 4.2.6.8 and 6.1.1.4'
H H 0.0000 0.0000 'International Tables Vol C Tables 4.2.6.8 and 6.1.1.4'
N N 0.0061 0.0033 'International Tables Vol C Tables 4.2.6.8 and 6.1.1.4'
O O 0.0106 0.0060 'International Tables Vol C Tables 4.2.6.8 and 6.1.1.4'

loop_
_geom_angle_atom_site_label_1
_geom_angle_atom_site_label_2
_geom_angle_atom_site_label_3
_geom_angle
O1 C1 C2 108.53(17)
O1 C1 C15 106.64(18)
C2 C1 C15 112.0(2)
O1 C1 H1 109.9
C2 C1 H1 109.9
C15 C1 H1 109.9
O2 C2 C1 108.27(17)
O2 C2 C3 107.62(16)
C1 C2 C3 112.92(19)
O2 C2 H2 109.3
C1 C2 H2 109.3
C3 C2 H2 109.3
O4 C3 C2 105.39(18)
O4 C3 C4 110.25(17)
C2 C3 C4 111.21(17)
O4 C3 H3 110.0
C2 C3 H3 110.0
C4 C3 H3 110.0
O7 C4 C3 109.50(18)
O7 C4 C5 106.11(19)
C3 C4 C5 110.05(17)
O7 C4 H4 110.4
C3 C4 H4 110.4
C5 C4 H4 110.4
O1 C5 C12 107.0(2)
O1 C5 C4 108.77(19)
C12 C5 C4 111.94(19)
O1 C5 H5 109.7
C12 C5 H5 109.7
C4 C5 H5 109.7
O3 C6 O2 124.0(2)
O3 C6 C7 125.4(2)
O2 C6 C7 110.6(2)
C6 C7 H7A 109.5
C6 C7 H7B 109.5
H7A C7 H7B 109.5
C6 C7 H7C 109.5
H7A C7 H7C 109.5
H7B C7 H7C 109.5
O5 C8 O4 123.6(2)
O5 C8 C9 125.4(2)
O4 C8 C9 111.0(2)
C8 C9 H9A 109.5
C8 C9 H9B 109.5
H9A C9 H9B 109.5
C8 C9 H9C 109.5
H9A C9 H9C 109.5
H9B C9 H9C 109.5
O6 C10 O7 122.5(3)
O6 C10 C11 125.6(3)
O7 C10 C11 111.9(3)
C10 C11 H11A 109.5
C10 C11 H11B 109.5
H11A C11 H11B 109.5
C10 C11 H11C 109.5
H11A C11 H11C 109.5
H11B C11 H11C 109.5
O8 C12 C5 106.7(2)
O8 C12 H12A 110.4
C5 C12 H12A 110.4
O8 C12 H12B 110.4
C5 C12 H12B 110.4
H12A C12 H12B 108.6
O9 C13 O8 122.7(3)
O9 C13 C14 124.8(3)
O8 C13 C14 112.5(3)
C13 C14 H14A 109.5
C13 C14 H14B 109.5
H14A C14 H14B 109.5
C13 C14 H14C 109.5
H14A C14 H14C 109.5
H14B C14 H14C 109.5
C1 C15 C16 112.5(2)
C1 C15 H15A 109.1
C16 C15 H15A 109.1
C1 C15 H15B 109.1
C16 C15 H15B 109.1
H15A C15 H15B 107.8
O10 C16 C17 123.9(2)
O10 C16 C15 120.0(3)
C17 C16 C15 116.1(2)
C16 C17 C18 115.5(2)
C16 C17 H17A 108.4
C18 C17 H17A 108.4
C16 C17 H17B 108.4
C18 C17 H17B 108.4
H17A C17 H17B 107.5
O11 C18 C19 111.2(2)
O11 C18 C17 106.0(2)
C19 C18 C17 109.7(2)
O11 C18 H18 110.0
C19 C18 H18 110.0
C17 C18 H18 110.0
C24 C19 C20 115.0(3)
C24 C19 C18 127.1(3)
C20 C19 C18 117.9(2)
C21 C20 C19 123.0(3)
C21 C20 H20 118.5
C19 C20 H20 118.5
C22 C21 C20 120.3(4)
C22 C21 H21 119.8
C20 C21 H21 119.8
C21 C22 C23 120.6(4)
C21 C22 H22 119.7
C23 C22 H22 119.7
C22 C23 C24 119.0(3)
C22 C23 H23 120.5
C24 C23 H23 120.5
C19 C24 C23 122.1(3)
C19 C24 N1 121.7(3)
C23 C24 N1 116.2(3)
O12 N1 O13 122.5(4)
O12 N1 C24 119.2(3)
O13 N1 C24 118.3(4)
C5 O1 C1 112.73(17)
C6 O2 C2 118.66(18)
C8 O4 C3 119.78(18)
C10 O7 C4 119.3(2)
C13 O8 C12 117.5(2)
C18 O11 H11 109.5

loop_
_geom_bond_atom_site_label_1
_geom_bond_atom_site_label_2
_geom_bond_distance
C1 O1 1.424(3)
C1 C2 1.506(3)
C1 C15 1.508(3)
C1 H1 0.9800
C2 O2 1.439(3)
C2 C3 1.509(3)
C2 H2 0.9800
C3 O4 1.445(3)
C3 C4 1.511(3)
C3 H3 0.9800
C4 O7 1.432(3)
C4 C5 1.533(3)
C4 H4 0.9800
C5 O1 1.415(3)
C5 C12 1.497(3)
C5 H5 0.9800
C6 O3 1.185(3)
C6 O2 1.336(3)
C6 C7 1.489(4)
C7 H7A 0.9600
C7 H7B 0.9600
C7 H7C 0.9600
C8 O5 1.182(3)
C8 O4 1.334(3)
C8 C9 1.474(4)
C9 H9A 0.9600
C9 H9B 0.9600
C9 H9C 0.9600
C10 O6 1.188(4)
C10 O7 1.344(3)
C10 C11 1.455(4)
C11 H11A 0.9600
C11 H11B 0.9600
C11 H11C 0.9600
C12 O8 1.441(3)
C12 H12A 0.9700
C12 H12B 0.9700
C13 O9 1.193(3)
C13 O8 1.322(3)
C13 C14 1.474(4)
C14 H14A 0.9600
C14 H14B 0.9600
C14 H14C 0.9600
C15 C16 1.519(4)
C15 H15A 0.9700
C15 H15B 0.9700
C16 O10 1.212(3)
C16 C17 1.480(4)
C17 C18 1.517(3)
C17 H17A 0.9700
C17 H17B 0.9700
C18 O11 1.412(3)
C18 C19 1.512(3)
C18 H18 0.9800
C19 C24 1.370(3)
C19 C20 1.386(4)
C20 C21 1.365(5)
C20 H20 0.9300
C21 C22 1.330(6)
C21 H21 0.9300
C22 C23 1.350(6)
C22 H22 0.9300
C23 C24 1.410(5)
C23 H23 0.9300
C24 N1 1.441(5)
N1 O12 1.184(4)
N1 O13 1.219(4)
O11 H11 0.8200

loop_
_geom_hbond_atom_site_label_D
_geom_hbond_atom_site_label_H
_geom_hbond_atom_site_label_A
_geom_hbond_distance_DH
_geom_hbond_distance_HA
_geom_hbond_distance_DA
_geom_hbond_angle_DHA
_geom_hbond_site_symmetry_A
O11 H11 O9 0.82 2.04 2.841(3) 166.0 1_455

loop_
_geom_torsion_atom_site_label_1
_geom_torsion_atom_site_label_2
_geom_torsion_atom_site_label_3
_geom_torsion_atom_site_label_4
_geom_torsion
O1 C1 C2 O2 -172.82(17)
C15 C1 C2 O2 69.7(2)
O1 C1 C2 C3 -53.8(3)
C15 C1 C2 C3 -171.21(19)
O2 C2 C3 O4 -72.3(2)
C1 C2 C3 O4 168.26(17)
O2 C2 C3 C4 168.22(18)
C1 C2 C3 C4 48.8(2)
O4 C3 C4 O7 77.9(2)
C2 C3 C4 O7 -165.55(18)
O4 C3 C4 C5 -165.80(18)
C2 C3 C4 C5 -49.3(3)
O7 C4 C5 O1 175.32(17)
C3 C4 C5 O1 56.9(2)
O7 C4 C5 C12 -66.7(3)
C3 C4 C5 C12 174.9(2)
O1 C5 C12 O8 -78.7(3)
C4 C5 C12 O8 162.3(2)
O1 C1 C15 C16 61.7(3)
C2 C1 C15 C16 -179.8(2)
C1 C15 C16 O10 50.3(4)
C1 C15 C16 C17 -128.9(2)
O10 C16 C17 C18 7.9(4)
C15 C16 C17 C18 -173.0(2)
C16 C17 C18 O11 79.6(3)
C16 C17 C18 C19 -160.3(2)
O11 C18 C19 C24 -158.0(2)
C17 C18 C19 C24 85.1(3)
O11 C18 C19 C20 23.7(3)
C17 C18 C19 C20 -93.2(3)
C24 C19 C20 C21 -0.7(4)
C18 C19 C20 C21 177.8(3)
C19 C20 C21 C22 1.0(5)
C20 C21 C22 C23 -0.2(6)
C21 C22 C23 C24 -0.8(6)
C20 C19 C24 C23 -0.4(4)
C18 C19 C24 C23 -178.7(3)
C20 C19 C24 N1 178.4(2)
C18 C19 C24 N1 0.1(4)
C22 C23 C24 C19 1.1(5)
C22 C23 C24 N1 -177.8(3)
C19 C24 N1 O12 -18.3(5)
C23 C24 N1 O12 160.6(4)
C19 C24 N1 O13 160.8(3)
C23 C24 N1 O13 -20.4(4)
C12 C5 O1 C1 173.08(19)
C4 C5 O1 C1 -65.8(2)
C2 C1 O1 C5 63.6(3)
C15 C1 O1 C5 -175.63(19)
O3 C6 O2 C2 -1.1(3)
C7 C6 O2 C2 178.50(17)
C1 C2 O2 C6 -118.1(2)
C3 C2 O2 C6 119.5(2)
O5 C8 O4 C3 0.9(4)
C9 C8 O4 C3 179.6(2)
C2 C3 O4 C8 139.45(19)
C4 C3 O4 C8 -100.4(2)
O6 C10 O7 C4 -0.4(4)
C11 C10 O7 C4 179.4(2)
C3 C4 O7 C10 -97.7(2)
C5 C4 O7 C10 143.6(2)
O9 C13 O8 C12 -2.4(4)
C14 C13 O8 C12 178.4(3)
C5 C12 O8 C13 166.4(2)
